data_4123611
loop_
_publ_author_name
'Tanioka, Masaru'
'Kamino, Shinichiro'
'Muranaka, Atsuya'
'Ooyama, Yousuke'
'Ota, Hiromi'
'Shirasaki, Yoshinao'
'Horigome, Jun'
'Ueda, Masashi'
'Uchiyama, Masanobu'
'Sawada, Daisuke'
'Enomoto, Shuichi'

_publ_section_title
;
 Reversible near-infrared/blue mechanofluorochromism of
 aminobenzopyranoxanthene.
;
_journal_issue 20
_journal_name_full 'Journal of the American Chemical Society'
_journal_page_first 6436
_journal_page_last 6439
_journal_paper_doi 10.1021/jacs.5b00877
_journal_volume 137
_journal_year 2015
_chemical_formula_moiety 'C42 H36 N2 O6'
_chemical_formula_sum 'C42 H36 N2 O6'
_chemical_formula_weight 664.76
_space_group_crystal_system monoclinic
_space_group_IT_number 14
_space_group_name_Hall '-P 2yn'
_space_group_name_H-M_alt 'P 1 21/n 1'
_symmetry_space_group_name_Hall '-P 2yn'
_symmetry_space_group_name_H-M 'P 1 21/n 1'
_atom_sites_solution_hydrogens geom
_atom_sites_solution_primary direct
_atom_sites_solution_secondary difmap
_cell_angle_alpha 90.0000
_cell_angle_beta 95.479(3)
_cell_angle_gamma 90.0000
_cell_formula_units_Z 4
_cell_length_a 7.9301(19)
_cell_length_b 20.066(5)
_cell_length_c 28.171(7)
_cell_measurement_reflns_used 11444
_cell_measurement_temperature 110
_cell_measurement_theta_max 27.50
_cell_measurement_theta_min 3.00
_cell_volume 4462.2(19)
_computing_cell_refinement 'CrystalClear-SM Expert 2.0 r16'
_computing_data_collection 'CrystalClear-SM Expert 2.0 r16 (Rigaku, 2014)'
_computing_data_reduction 'CrystalClear-SM Expert 2.0 r16'
_computing_molecular_graphics 'CrystalStructure 4.1'
_computing_publication_material 'CrystalStructure 4.1 (Rigaku, 2014)'
_computing_structure_refinement 'SHELXL2013 (Sheldrick, 2008)'
_diffrn_ambient_temperature 110
_diffrn_detector_area_resol_mean 7.111
_diffrn_measured_fraction_theta_full 0.993
_diffrn_measured_fraction_theta_max 0.991
_diffrn_measurement_device_type 'Rigaku Saturn724'
_diffrn_measurement_method \w
_diffrn_radiation_type 'Mo K\a'
_diffrn_radiation_wavelength 0.71075
_diffrn_reflns_laue_measured_fraction_full 0.993
_diffrn_reflns_laue_measured_fraction_max 0.991
_diffrn_reflns_limit_h_max 10
_diffrn_reflns_limit_h_min -9
_diffrn_reflns_limit_k_max 26
_diffrn_reflns_limit_k_min -24
_diffrn_reflns_limit_l_max 36
_diffrn_reflns_limit_l_min -36
_diffrn_reflns_number 41193
_diffrn_reflns_point_group_measured_fraction_full 0.993
_diffrn_reflns_point_group_measured_fraction_max 0.991
_diffrn_reflns_theta_full 25.242
_diffrn_reflns_theta_max 27.488
_diffrn_reflns_theta_min 3.014
_diffrn_standards_number 0
_exptl_absorpt_coefficient_mu 0.066
_exptl_absorpt_correction_T_max 0.993
_exptl_absorpt_correction_T_min 0.886
_exptl_absorpt_correction_type multi-scan
_exptl_absorpt_process_details 'REQAB (Rigaku, 1998)'
_exptl_crystal_colour colorless
_exptl_crystal_density_diffrn 0.989
_exptl_crystal_density_method 'not measured'
_exptl_crystal_description prism
_exptl_crystal_F_000 1400.00
_exptl_crystal_size_max 0.210
_exptl_crystal_size_mid 0.130
_exptl_crystal_size_min 0.100
_refine_diff_density_max 0.26
_refine_diff_density_min -0.36
_refine_ls_extinction_method none
_refine_ls_goodness_of_fit_ref 1.086
_refine_ls_hydrogen_treatment constr
_refine_ls_number_parameters 451
_refine_ls_number_reflns 10142
_refine_ls_number_restraints 0
_refine_ls_R_factor_all 0.0631
_refine_ls_R_factor_gt 0.0557
_refine_ls_shift/su_max 0.000
_refine_ls_structure_factor_coef Fsqd
_refine_ls_weighting_details 'w = 1/[\s^2^(Fo^2^)+(0.0933P)^2^+1.1782P] where P=(Fo^2^+2Fc^2^)/3'
_refine_ls_weighting_scheme calc
_refine_ls_wR_factor_gt 0.1614
_refine_ls_wR_factor_ref 0.1669
_reflns_number_gt 8457
_reflns_number_total 10142
_reflns_threshold_expression F^2^>2.0\s(F^2^)
_cod_data_source_file ja5b00877_si_008.cif
_cod_data_source_block No94_2_cis
_cod_depositor_comments 'Adding full bibliography for 4123606--4123614.cif.'
_cod_database_code 4123611
_shelxl_res_file
;
TITL No94_2_cis
CELL  0.71075 7.93010 20.06600 28.17100 90.00000 95.47900 90.00000
ZERR  4 0.00190 0.00500 0.00700 0.00000 0.00300 0.00000
LATT 1
SYMM .50-X, .50+Y, .50-Z
SFAC C H N O
UNIT 168 144 8 24
L.S. 20
FMAP 2
PLAN -62
WPDB -2
HTAB
BOND $H
CONF
LIST 4
TEMP -163.0
ACTA
SIZE 0.210 0.130 0.100
ABIN
SADI 0.0200 C101 C102 C102 C103 C103 C104 C104 C105 C105 C106 C106 C101
SADI 0.0200 C201 C202 C202 C203 C203 C204 C204 C205 C205 C206 C206 C201
WGHT    0.093300    1.178200
FVAR       1.12876
O1    4    0.291872    0.323997    0.402591    11.00000    0.05542    0.03226 =
         0.03164    0.00872    0.01533    0.02235
O2    4    0.321074    0.138709    0.368695    11.00000    0.02124    0.02794 =
         0.03026   -0.00039    0.00564   -0.00217
O3    4    0.331645    0.032163    0.345297    11.00000    0.04937    0.03334 =
         0.03334   -0.00924    0.00746   -0.01339
O11   4    0.312620    0.282964    0.566032    11.00000    0.08747    0.03904 =
         0.03372    0.00422    0.02810    0.03300
O12   4    0.387052    0.091372    0.555576    11.00000    0.02122    0.02395 =
         0.02424   -0.00122    0.00611    0.00017
O13   4    0.431572   -0.018313    0.549446    11.00000    0.03308    0.02381 =
         0.02468   -0.00036    0.00612   -0.00333
N1    3    0.338883    0.405133    0.245526    11.00000    0.03397    0.03030 =
         0.03377    0.01064    0.00681    0.00542
N11   3    0.383292    0.282156    0.735848    11.00000    0.04096    0.05401 =
         0.03498   -0.01910    0.01087    0.00087
C1    1    0.409946    0.249058    0.346397    11.00000    0.02061    0.02560 =
         0.02729    0.00470    0.00494    0.00377
C2    1    0.447680    0.241596    0.299308    11.00000    0.02484    0.02729 =
         0.02842    0.00175    0.00539    0.00490
AFIX  43
H2    2    0.490916    0.200011    0.289836    11.00000   -1.20000
AFIX   0
C3    1    0.425139    0.291687    0.265987    11.00000    0.02875    0.03422 =
         0.02619    0.00489    0.00703    0.00244
AFIX  43
H3    2    0.453079    0.284174    0.234377    11.00000   -1.20000
AFIX   0
C4    1    0.360717    0.354210    0.278484    11.00000    0.02432    0.02897 =
         0.03180    0.00834    0.00297    0.00029
C5    1    0.316918    0.362058    0.325360    11.00000    0.03436    0.02759 =
         0.03303    0.00444    0.00609    0.00757
AFIX  43
H5    2    0.270415    0.403057    0.334813    11.00000   -1.20000
AFIX   0
C6    1    0.341314    0.310148    0.357919    11.00000    0.02661    0.02976 =
         0.02943    0.00394    0.00750    0.00674
C7    1    0.334532    0.279365    0.438623    11.00000    0.03838    0.02838 =
         0.03031    0.00665    0.01197    0.01256
C8    1    0.301260    0.299584    0.483990    11.00000    0.06262    0.03175 =
         0.03701    0.00455    0.02048    0.02467
AFIX  43
H8    2    0.247270    0.341066    0.488477    11.00000   -1.20000
AFIX   0
C9    1    0.457029    0.178457    0.471107    11.00000    0.02119    0.02146 =
         0.02641   -0.00015    0.00642    0.00181
AFIX  43
H9    2    0.510353    0.136829    0.466646    11.00000   -1.20000
AFIX   0
C10   1    0.410280    0.217778    0.431411    11.00000    0.02407    0.02415 =
         0.02560    0.00181    0.00731    0.00390
C11   1    0.441726    0.194305    0.382372    11.00000    0.01991    0.02223 =
         0.02571    0.00170    0.00561    0.00036
C12   1    0.611894    0.161056    0.380340    11.00000    0.02067    0.02481 =
         0.02160    0.00498    0.00696    0.00377
C13   1    0.772784    0.185869    0.393153    11.00000    0.02239    0.03468 =
         0.02907    0.00495    0.00610    0.00082
AFIX  43
H13   2    0.789247    0.229598    0.405669    11.00000   -1.20000
AFIX   0
C14   1    0.909540    0.144227    0.386979    11.00000    0.01978    0.05745 =
         0.03204    0.01394    0.00772    0.00717
AFIX  43
H14   2    1.021306    0.159972    0.395516    11.00000   -1.20000
AFIX   0
C15   1    0.886535    0.080183    0.368632    11.00000    0.03411    0.04826 =
         0.03375    0.01522    0.01520    0.02059
AFIX  43
H15   2    0.982326    0.053311    0.364110    11.00000   -1.20000
AFIX   0
C16   1    0.725336    0.055320    0.356921    11.00000    0.04208    0.03100 =
         0.02885    0.00526    0.01507    0.01276
AFIX  43
H16   2    0.708201    0.011374    0.344871    11.00000   -1.20000
AFIX   0
C17   1    0.589245    0.096888    0.363401    11.00000    0.02777    0.02619 =
         0.02151    0.00287    0.00918    0.00345
C18   1    0.405795    0.082660    0.357294    11.00000    0.03342    0.02637 =
         0.02114   -0.00015    0.00688   -0.00125
C19   1    0.405602    0.398883    0.199015    11.00000    0.03413    0.03410 =
         0.03056    0.00945    0.00390    0.00137
AFIX  23
H19A  2    0.351916    0.433144    0.177246    11.00000   -1.20000
H19B  2    0.373995    0.354637    0.185387    11.00000   -1.20000
AFIX   0
C20   1    0.596562    0.406670    0.201379    11.00000    0.03623    0.04866 =
         0.04307    0.01127    0.01149   -0.00268
AFIX  33
H20A  2    0.633347    0.402007    0.169309    11.00000   -1.20000
H20B  2    0.628783    0.450799    0.214104    11.00000   -1.20000
H20C  2    0.650878    0.372233    0.222252    11.00000   -1.20000
AFIX   0
C21   1    0.278815    0.470409    0.259544    11.00000    0.04369    0.02897 =
         0.03687    0.00849    0.00372    0.00398
AFIX  23
H21A  2    0.317031    0.504548    0.237572    11.00000   -1.20000
H21B  2    0.330753    0.480971    0.292030    11.00000   -1.20000
AFIX   0
C22   1    0.086007    0.474349    0.259074    11.00000    0.04751    0.04201 =
         0.04800    0.01242    0.01271    0.01469
AFIX  33
H22A  2    0.053604    0.519110    0.268748    11.00000   -1.20000
H22B  2    0.033587    0.465027    0.226837    11.00000   -1.20000
H22C  2    0.047318    0.441433    0.281335    11.00000   -1.20000
AFIX   0
C31   1    0.458446    0.188366    0.605189    11.00000    0.02593    0.02753 =
         0.02506   -0.00454    0.00828    0.00091
C32   1    0.515950    0.159875    0.649263    11.00000    0.02706    0.03930 =
         0.02592   -0.00676    0.00340    0.00454
AFIX  43
H32   2    0.572436    0.118104    0.649577    11.00000   -1.20000
AFIX   0
C33   1    0.493636    0.190151    0.692092    11.00000    0.03082    0.05010 =
         0.02630   -0.00919    0.00405    0.00394
AFIX  43
H33   2    0.536093    0.169468    0.721137    11.00000   -1.20000
AFIX   0
C34   1    0.407709    0.251976    0.693076    11.00000    0.03475    0.04136 =
         0.03198   -0.01239    0.01241   -0.00372
C35   1    0.347402    0.280218    0.649339    11.00000    0.05913    0.03123 =
         0.03714   -0.00693    0.02354    0.00546
AFIX  43
H35   2    0.287941    0.321359    0.648683    11.00000   -1.20000
AFIX   0
C36   1    0.373919    0.248449    0.606753    11.00000    0.04529    0.02942 =
         0.03036   -0.00059    0.01580    0.00589
C37   1    0.347634    0.258636    0.522520    11.00000    0.04847    0.03035 =
         0.03056    0.00105    0.01750    0.01282
C40   1    0.428818    0.197658    0.517036    11.00000    0.02544    0.02347 =
         0.02731    0.00058    0.00842    0.00392
C41   1    0.487414    0.154351    0.559207    11.00000    0.02121    0.02229 =
         0.02368   -0.00212    0.00588    0.00075
C42   1    0.666433    0.128755    0.557531    11.00000    0.02180    0.02718 =
         0.02244   -0.00259    0.00607    0.00136
C43   1    0.817736    0.164081    0.558021    11.00000    0.02725    0.03082 =
         0.04523   -0.00725    0.01114   -0.00379
AFIX  43
H43   2    0.819421    0.211360    0.559754    11.00000   -1.20000
AFIX   0
C44   1    0.966563    0.127765    0.555883    11.00000    0.02116    0.04672 =
         0.04560   -0.00653    0.01014   -0.00359
AFIX  43
H44   2    1.071533    0.150693    0.556399    11.00000   -1.20000
AFIX   0
C45   1    0.964307    0.058208    0.552994    11.00000    0.02427    0.04429 =
         0.03299   -0.00037    0.00518    0.00778
AFIX  43
H45   2    1.067612    0.034609    0.551683    11.00000   -1.20000
AFIX   0
C46   1    0.813721    0.023343    0.552022    11.00000    0.02701    0.03089 =
         0.02720    0.00071    0.00462    0.00762
AFIX  43
H46   2    0.811043   -0.023885    0.549713    11.00000   -1.20000
AFIX   0
C47   1    0.665904    0.060244    0.554565    11.00000    0.02342    0.02474 =
         0.01859    0.00122    0.00474    0.00191
C48   1    0.488908    0.037027    0.552789    11.00000    0.02519    0.02453 =
         0.01545    0.00053    0.00457    0.00159
C49   1    0.480768    0.261052    0.780225    11.00000    0.03336    0.08887 =
         0.03458   -0.02802    0.00437    0.00519
AFIX  23
H49A  2    0.499852    0.300186    0.801460    11.00000   -1.20000
H49B  2    0.592915    0.244691    0.772673    11.00000   -1.20000
AFIX   0
C50   1    0.394745    0.206929    0.806527    11.00000    0.03838    0.08710 =
         0.03315   -0.01312    0.00326    0.02050
AFIX  33
H50A  2    0.465898    0.195126    0.835679    11.00000   -1.20000
H50B  2    0.284744    0.223079    0.814873    11.00000   -1.20000
H50C  2    0.377889    0.167536    0.786061    11.00000   -1.20000
AFIX   0
C51   1    0.283978    0.342652    0.738144    11.00000    0.05887    0.04340 =
         0.04468   -0.01655    0.03003   -0.00740
AFIX  23
H51A  2    0.237725    0.344422    0.769542    11.00000   -1.20000
H51B  2    0.186813    0.340351    0.713373    11.00000   -1.20000
AFIX   0
C52   1    0.380531    0.406476    0.731291    11.00000    0.16060    0.05872 =
         0.08758   -0.03230    0.08235   -0.04551
AFIX  33
H52A  2    0.304616    0.444689    0.733348    11.00000   -1.20000
H52B  2    0.475243    0.410066    0.756181    11.00000   -1.20000
H52C  2    0.424235    0.405988    0.699907    11.00000   -1.20000
AFIX   0
HKLF 4
 
REM  No94_2_cis
REM R1 =  0.0557 for    8457 Fo > 4sig(Fo)  and  0.0631 for all   10142 data
REM    451 parameters refined using      0 restraints
 
END  
     
WGHT      0.0926      1.1913 

REM Instructions for potential hydrogen bonds
EQIV $1 -x+1/2, y+1/2, -z+1/2
HTAB C19 O3_$1
HTAB C21 O3_$1

REM Highest difference peak  0.258,  deepest hole -0.363,  1-sigma level  0.058
Q1    1   0.4834  0.2588  0.3259  11.00000  0.05    0.26
Q2    1   0.4374  0.2169  0.6056  11.00000  0.05    0.23
Q3    1   0.4555  0.1799  0.5347  11.00000  0.05    0.23
Q4    1   0.3896  0.2250  0.5193  11.00000  0.05    0.22
Q5    1   0.5238  0.2591  0.5171  11.00000  0.05    0.21
Q6    1   0.1047  0.5519  0.2796  11.00000  0.05    0.20
Q7    1   0.5735  0.2342  0.5015  11.00000  0.05    0.20
Q8    1   0.4503  0.3774  0.7380  11.00000  0.05    0.20
Q9    1   0.4749  0.1983  0.4953  11.00000  0.05    0.20
Q10   1   0.3157  0.1392  0.5160  11.00000  0.05    0.20
Q11   1   0.4990  0.1779  0.5863  11.00000  0.05    0.20
Q12   1   0.4751  0.2209  0.1381  11.00000  0.05    0.20
Q13   1   0.4332  0.2217  0.3665  11.00000  0.05    0.20
Q14   1   0.6371  0.4176  0.2375  11.00000  0.05    0.19
Q15   1   0.5252  0.2778  0.5345  11.00000  0.05    0.19
Q16   1   0.4964  0.3070  0.7371  11.00000  0.05    0.19
Q17   1   0.4325  0.2052  0.4532  11.00000  0.05    0.19
Q18   1   0.2357  0.1580  0.5616  11.00000  0.05    0.19
Q19   1   0.4305  0.2828  0.3570  11.00000  0.05    0.19
Q20   1   0.4550  0.3160  0.5162  11.00000  0.05    0.19
Q21   1   0.6208  0.1251  0.3798  11.00000  0.05    0.18
Q22   1   0.5319  0.1792  0.3821  11.00000  0.05    0.18
Q23   1   0.4691  0.1779  0.6144  11.00000  0.05    0.18
Q24   1   0.1369  0.3392  0.7143  11.00000  0.05    0.18
Q25   1   0.3844  0.2646  0.2794  11.00000  0.05    0.18
Q26   1   0.4518  0.1654  0.6299  11.00000  0.05    0.18
Q27   1   0.2720  0.1806  0.1411  11.00000  0.05    0.17
Q28   1   0.5824  0.1422  0.5580  11.00000  0.05    0.17
Q29   1   0.2342  0.1165  0.5383  11.00000  0.05    0.17
Q30   1   0.4221  0.2782  0.6320  11.00000  0.05    0.17
Q31   1   0.5726  0.0420  0.5542  11.00000  0.05    0.17
Q32   1   0.4571  0.1616  0.2695  11.00000  0.05    0.17
Q33   1   0.2426  0.1236  0.5123  11.00000  0.05    0.17
Q34   1   0.3328  0.0978  0.5027  11.00000  0.05    0.17
Q35   1   0.2633  0.1773  0.4986  11.00000  0.05    0.16
Q36   1   0.5162  0.4023  0.2055  11.00000  0.05    0.16
Q37   1   0.5693  0.4748  0.1989  11.00000  0.05    0.16
Q38   1   0.1643  0.1003  0.5149  11.00000  0.05    0.16
Q39   1   0.5640  0.2398  0.4679  11.00000  0.05    0.16
Q40   1   0.2341  0.1854  0.8260  11.00000  0.05    0.16
Q41   1   0.4361  0.3396  0.4829  11.00000  0.05    0.16
Q42   1   0.2382  0.0144  0.5287  11.00000  0.05    0.16
Q43   1   0.4716  0.2792  0.2950  11.00000  0.05    0.16
Q44   1   0.4074  0.2522  0.4356  11.00000  0.05    0.16
Q45   1   0.8808  0.3835  0.2398  11.00000  0.05    0.16
Q46   1   0.4306  0.3043  0.5570  11.00000  0.05    0.16
Q47   1   0.5464  0.3766  0.7679  11.00000  0.05    0.16
Q48   1   0.4085  0.2053  0.6910  11.00000  0.05    0.15
Q49   1   0.2866  0.0803  0.5257  11.00000  0.05    0.15
Q50   1   0.7504  0.3998  0.2341  11.00000  0.05    0.15
Q51   1   0.2522  0.1969  0.8166  11.00000  0.05    0.15
Q52   1   0.2514  0.1736  0.1083  11.00000  0.05    0.15
Q53   1   0.2565  0.1217  0.1077  11.00000  0.05    0.15
Q54   1   0.2721  0.0411  0.5677  11.00000  0.05    0.15
Q55   1   0.2782  0.2740  0.5654  11.00000  0.05    0.15
Q56   1   1.1294  0.0211  0.5575  11.00000  0.05    0.15
Q57   1   0.3704  0.4136  0.3570  11.00000  0.05    0.15
Q58   1  -0.0007  0.6006  0.2406  11.00000  0.05    0.15
Q59   1   0.1644  0.0631  0.3452  11.00000  0.05    0.15
Q60   1   0.2080  0.1374  0.0895  11.00000  0.05    0.15
Q61   1   0.3608  0.2837  0.5086  11.00000  0.05    0.15
Q62   1   1.0343  0.0822  0.3643  11.00000  0.05    0.15
;

loop_
_symmetry_equiv_pos_site_id
_space_group_symop_operation_xyz
1 +X,+Y,+Z
2 1/2-X,1/2+Y,1/2-Z
3 -X,-Y,-Z
4 1/2+X,1/2-Y,1/2+Z

loop_
_atom_site_label
_atom_site_type_symbol
_atom_site_fract_x
_atom_site_fract_y
_atom_site_fract_z
_atom_site_U_iso_or_equiv
_atom_site_adp_type
_atom_site_occupancy
_atom_site_site_symmetry_multiplicity
_atom_site_calc_flag
_atom_site_refinement_flags
O1 O 0.29187(16) 0.32400(6) 0.40259(4) 0.0391(3) Uani 1 4 d .
O2 O 0.32107(12) 0.13871(5) 0.36870(3) 0.0263(2) Uani 1 4 d .
O3 O 0.33164(16) 0.03216(6) 0.34530(4) 0.0385(3) Uani 1 4 d .
O11 O 0.3126(2) 0.28296(6) 0.56603(4) 0.0520(4) Uani 1 4 d .
O12 O 0.38705(12) 0.09137(5) 0.55558(3) 0.0229(2) Uani 1 4 d .
O13 O 0.43157(13) -0.01831(5) 0.54945(3) 0.0270(2) Uani 1 4 d .
N1 N 0.33888(17) 0.40513(6) 0.24553(5) 0.0325(3) Uani 1 4 d .
N11 N 0.38329(19) 0.28216(8) 0.73585(5) 0.0429(3) Uani 1 4 d .
C1 C 0.40995(16) 0.24906(7) 0.34640(5) 0.0243(3) Uani 1 4 d .
C2 C 0.44768(17) 0.24160(7) 0.29931(5) 0.0267(3) Uani 1 4 d .
C3 C 0.42514(19) 0.29169(8) 0.26599(5) 0.0294(3) Uani 1 4 d .
C4 C 0.36072(18) 0.35421(7) 0.27848(5) 0.0283(3) Uani 1 4 d .
C5 C 0.3169(2) 0.36206(8) 0.32536(5) 0.0315(3) Uani 1 4 d .
C6 C 0.34131(18) 0.31015(7) 0.35792(5) 0.0283(3) Uani 1 4 d .
C7 C 0.3345(2) 0.27936(8) 0.43862(5) 0.0318(3) Uani 1 4 d .
C8 C 0.3013(3) 0.29958(9) 0.48399(6) 0.0428(4) Uani 1 4 d .
C9 C 0.45703(16) 0.17846(7) 0.47111(5) 0.0228(3) Uani 1 4 d .
C10 C 0.41028(17) 0.21778(7) 0.43141(5) 0.0243(3) Uani 1 4 d .
C11 C 0.44173(16) 0.19431(7) 0.38237(5) 0.0224(3) Uani 1 4 d .
C12 C 0.61189(16) 0.16106(7) 0.38034(4) 0.0220(3) Uani 1 4 d .
C13 C 0.77278(17) 0.18587(8) 0.39315(5) 0.0285(3) Uani 1 4 d .
C14 C 0.90954(18) 0.14423(9) 0.38698(5) 0.0361(4) Uani 1 4 d .
C15 C 0.8865(2) 0.08018(9) 0.36863(6) 0.0379(4) Uani 1 4 d .
C16 C 0.7253(2) 0.05532(8) 0.35692(5) 0.0332(3) Uani 1 4 d .
C17 C 0.58925(18) 0.09689(7) 0.36340(5) 0.0247(3) Uani 1 4 d .
C18 C 0.40579(19) 0.08266(7) 0.35729(5) 0.0267(3) Uani 1 4 d .
C19 C 0.4056(2) 0.39888(8) 0.19901(5) 0.0329(3) Uani 1 4 d .
C20 C 0.5966(2) 0.40667(10) 0.20138(6) 0.0422(4) Uani 1 4 d .
C21 C 0.2788(2) 0.47041(8) 0.25954(6) 0.0365(3) Uani 1 4 d .
C22 C 0.0860(2) 0.47435(10) 0.25907(7) 0.0453(4) Uani 1 4 d .
C31 C 0.45845(17) 0.18837(7) 0.60519(5) 0.0258(3) Uani 1 4 d .
C32 C 0.51595(18) 0.15988(8) 0.64926(5) 0.0307(3) Uani 1 4 d .
C33 C 0.4936(2) 0.19015(9) 0.69209(5) 0.0357(3) Uani 1 4 d .
C34 C 0.4077(2) 0.25198(9) 0.69308(6) 0.0354(3) Uani 1 4 d .
C35 C 0.3474(3) 0.28022(8) 0.64934(6) 0.0413(4) Uani 1 4 d .
C36 C 0.3739(2) 0.24845(8) 0.60675(5) 0.0342(3) Uani 1 4 d .
C37 C 0.3476(2) 0.25864(8) 0.52252(6) 0.0356(3) Uani 1 4 d .
C40 C 0.42882(17) 0.19766(7) 0.51704(5) 0.0250(3) Uani 1 4 d .
C41 C 0.48741(16) 0.15435(7) 0.55921(5) 0.0222(3) Uani 1 4 d .
C42 C 0.66643(16) 0.12876(7) 0.55753(4) 0.0236(3) Uani 1 4 d .
C43 C 0.81774(19) 0.16408(8) 0.55802(6) 0.0339(3) Uani 1 4 d .
C44 C 0.96656(19) 0.12776(9) 0.55588(6) 0.0374(3) Uani 1 4 d .
C45 C 0.96431(19) 0.05821(9) 0.55299(5) 0.0337(3) Uani 1 4 d .
C46 C 0.81372(18) 0.02334(8) 0.55202(5) 0.0282(3) Uani 1 4 d .
C47 C 0.66590(16) 0.06024(7) 0.55457(4) 0.0221(3) Uani 1 4 d .
C48 C 0.48891(17) 0.03703(7) 0.55279(4) 0.0216(2) Uani 1 4 d .
C49 C 0.4808(2) 0.26105(12) 0.78023(6) 0.0522(5) Uani 1 4 d .
C50 C 0.3947(2) 0.20693(12) 0.80653(6) 0.0529(5) Uani 1 4 d .
C51 C 0.2840(3) 0.34265(9) 0.73814(7) 0.0474(5) Uani 1 4 d .
C52 C 0.3805(5) 0.40648(13) 0.73129(11) 0.0978(13) Uani 1 4 d .
H2 H 0.49092 0.20001 0.28984 0.0320 Uiso 1 4 calc R
H3 H 0.45308 0.28417 0.23438 0.0353 Uiso 1 4 calc R
H5 H 0.27042 0.40306 0.33481 0.0378 Uiso 1 4 calc R
H8 H 0.24727 0.34107 0.48848 0.0513 Uiso 1 4 calc R
H9 H 0.51035 0.13683 0.46665 0.0273 Uiso 1 4 calc R
H13 H 0.78925 0.2296 0.40567 0.0342 Uiso 1 4 calc R
H14 H 1.02131 0.15997 0.39552 0.0433 Uiso 1 4 calc R
H15 H 0.98233 0.05331 0.36411 0.0455 Uiso 1 4 calc R
H16 H 0.7082 0.01137 0.34487 0.0399 Uiso 1 4 calc R
H19A H 0.35192 0.43314 0.17725 0.0394 Uiso 1 4 calc R
H19B H 0.374 0.35464 0.18539 0.0394 Uiso 1 4 calc R
H20A H 0.63335 0.40201 0.16931 0.0506 Uiso 1 4 calc R
H20B H 0.62878 0.4508 0.2141 0.0506 Uiso 1 4 calc R
H20C H 0.65088 0.37223 0.22225 0.0506 Uiso 1 4 calc R
H21A H 0.31703 0.50455 0.23757 0.0438 Uiso 1 4 calc R
H21B H 0.33075 0.48097 0.29203 0.0438 Uiso 1 4 calc R
H22A H 0.0536 0.51911 0.26875 0.0544 Uiso 1 4 calc R
H22B H 0.03359 0.46503 0.22684 0.0544 Uiso 1 4 calc R
H22C H 0.04732 0.44143 0.28133 0.0544 Uiso 1 4 calc R
H32 H 0.57244 0.1181 0.64958 0.0368 Uiso 1 4 calc R
H33 H 0.53609 0.16947 0.72114 0.0428 Uiso 1 4 calc R
H35 H 0.28794 0.32136 0.64868 0.0495 Uiso 1 4 calc R
H43 H 0.81942 0.21136 0.55975 0.0407 Uiso 1 4 calc R
H44 H 1.07153 0.15069 0.5564 0.0449 Uiso 1 4 calc R
H45 H 1.06761 0.03461 0.55168 0.0404 Uiso 1 4 calc R
H46 H 0.81104 -0.02388 0.54971 0.0339 Uiso 1 4 calc R
H49A H 0.49985 0.30019 0.80146 0.0626 Uiso 1 4 calc R
H49B H 0.59292 0.24469 0.77267 0.0626 Uiso 1 4 calc R
H50A H 0.4659 0.19513 0.83568 0.0635 Uiso 1 4 calc R
H50B H 0.28474 0.22308 0.81487 0.0635 Uiso 1 4 calc R
H50C H 0.37789 0.16754 0.78606 0.0635 Uiso 1 4 calc R
H51A H 0.23772 0.34442 0.76954 0.0568 Uiso 1 4 calc R
H51B H 0.18681 0.34035 0.71337 0.0568 Uiso 1 4 calc R
H52A H 0.30462 0.44469 0.73335 0.1173 Uiso 1 4 calc R
H52B H 0.47524 0.41007 0.75618 0.1173 Uiso 1 4 calc R
H52C H 0.42423 0.40599 0.69991 0.1173 Uiso 1 4 calc R

loop_
_atom_site_aniso_label
_atom_site_aniso_U_11
_atom_site_aniso_U_22
_atom_site_aniso_U_33
_atom_site_aniso_U_12
_atom_site_aniso_U_13
_atom_site_aniso_U_23
O1 0.0554(7) 0.0323(6) 0.0316(5) 0.0223(5) 0.0153(5) 0.0087(4)
O2 0.0212(4) 0.0279(5) 0.0303(5) -0.0022(4) 0.0056(4) -0.0004(4)
O3 0.0494(7) 0.0333(6) 0.0333(5) -0.0134(5) 0.0075(5) -0.0092(4)
O11 0.0875(11) 0.0390(7) 0.0337(6) 0.0330(7) 0.0281(6) 0.0042(5)
O12 0.0212(4) 0.0239(5) 0.0242(4) 0.0002(4) 0.0061(3) -0.0012(3)
O13 0.0331(5) 0.0238(5) 0.0247(5) -0.0033(4) 0.0061(4) -0.0004(4)
N1 0.0340(7) 0.0303(7) 0.0338(6) 0.0054(5) 0.0068(5) 0.0106(5)
N11 0.0410(8) 0.0540(9) 0.0350(7) 0.0009(7) 0.0109(6) -0.0191(6)
C1 0.0206(6) 0.0256(7) 0.0273(6) 0.0038(5) 0.0049(5) 0.0047(5)
C2 0.0248(6) 0.0273(7) 0.0284(6) 0.0049(5) 0.0054(5) 0.0018(5)
C3 0.0288(7) 0.0342(8) 0.0262(6) 0.0024(6) 0.0070(5) 0.0049(6)
C4 0.0243(6) 0.0290(7) 0.0318(7) 0.0003(5) 0.0030(5) 0.0083(6)
C5 0.0344(7) 0.0276(7) 0.0330(7) 0.0076(6) 0.0061(6) 0.0044(6)
C6 0.0266(7) 0.0298(7) 0.0294(7) 0.0067(5) 0.0075(5) 0.0039(5)
C7 0.0384(8) 0.0284(7) 0.0303(7) 0.0126(6) 0.0120(6) 0.0066(6)
C8 0.0626(11) 0.0318(8) 0.0370(8) 0.0247(8) 0.0205(8) 0.0046(6)
C9 0.0212(6) 0.0215(6) 0.0264(6) 0.0018(5) 0.0064(5) -0.0001(5)
C10 0.0241(6) 0.0242(7) 0.0256(6) 0.0039(5) 0.0073(5) 0.0018(5)
C11 0.0199(6) 0.0222(6) 0.0257(6) 0.0004(5) 0.0056(5) 0.0017(5)
C12 0.0207(6) 0.0248(6) 0.0216(6) 0.0038(5) 0.0070(4) 0.0050(5)
C13 0.0224(6) 0.0347(8) 0.0291(6) 0.0008(6) 0.0061(5) 0.0050(6)
C14 0.0198(6) 0.0575(10) 0.0320(7) 0.0072(6) 0.0077(5) 0.0139(7)
C15 0.0341(8) 0.0483(10) 0.0338(7) 0.0206(7) 0.0152(6) 0.0152(7)
C16 0.0421(8) 0.0310(8) 0.0289(7) 0.0128(6) 0.0151(6) 0.0053(6)
C17 0.0278(7) 0.0262(7) 0.0215(6) 0.0034(5) 0.0092(5) 0.0029(5)
C18 0.0334(7) 0.0264(7) 0.0211(6) -0.0013(5) 0.0069(5) -0.0001(5)
C19 0.0341(8) 0.0341(8) 0.0306(7) 0.0014(6) 0.0039(6) 0.0095(6)
C20 0.0362(8) 0.0487(10) 0.0431(9) -0.0027(7) 0.0115(7) 0.0113(7)
C21 0.0437(9) 0.0290(8) 0.0369(8) 0.0040(6) 0.0037(6) 0.0085(6)
C22 0.0475(10) 0.0420(9) 0.0480(9) 0.0147(8) 0.0127(8) 0.0124(8)
C31 0.0259(6) 0.0275(7) 0.0251(6) 0.0009(5) 0.0083(5) -0.0045(5)
C32 0.0271(7) 0.0393(8) 0.0259(6) 0.0045(6) 0.0034(5) -0.0068(6)
C33 0.0308(7) 0.0501(10) 0.0263(7) 0.0039(7) 0.0040(5) -0.0092(6)
C34 0.0348(8) 0.0414(9) 0.0320(7) -0.0037(7) 0.0124(6) -0.0124(6)
C35 0.0591(11) 0.0312(8) 0.0371(8) 0.0055(7) 0.0235(8) -0.0069(6)
C36 0.0453(9) 0.0294(8) 0.0304(7) 0.0059(6) 0.0158(6) -0.0006(6)
C37 0.0485(9) 0.0303(8) 0.0306(7) 0.0128(7) 0.0175(6) 0.0010(6)
C40 0.0254(6) 0.0235(6) 0.0273(6) 0.0039(5) 0.0084(5) 0.0006(5)
C41 0.0212(6) 0.0223(6) 0.0237(6) 0.0008(5) 0.0059(5) -0.0021(5)
C42 0.0218(6) 0.0272(7) 0.0224(6) 0.0014(5) 0.0061(5) -0.0026(5)
C43 0.0273(7) 0.0308(8) 0.0452(8) -0.0038(6) 0.0111(6) -0.0073(6)
C44 0.0212(7) 0.0467(9) 0.0456(9) -0.0036(6) 0.0101(6) -0.0065(7)
C45 0.0243(7) 0.0443(9) 0.0330(7) 0.0078(6) 0.0052(5) -0.0004(6)
C46 0.0270(7) 0.0309(7) 0.0272(6) 0.0076(6) 0.0046(5) 0.0007(5)
C47 0.0234(6) 0.0247(6) 0.0186(5) 0.0019(5) 0.0047(4) 0.0012(5)
C48 0.0252(6) 0.0245(6) 0.0155(5) 0.0016(5) 0.0046(4) 0.0005(4)
C49 0.0334(8) 0.0889(15) 0.0346(8) 0.0052(9) 0.0044(7) -0.0280(9)
C50 0.0384(9) 0.0871(15) 0.0331(8) 0.0205(10) 0.0033(7) -0.0131(9)
C51 0.0589(11) 0.0434(10) 0.0447(9) -0.0074(8) 0.0300(8) -0.0165(8)
C52 0.161(3) 0.0587(15) 0.0876(19) -0.0455(18) 0.082(2) -0.0323(14)

loop_
_atom_type_symbol
_atom_type_description
_atom_type_scat_dispersion_real
_atom_type_scat_dispersion_imag
_atom_type_scat_source
C C 0.0033 0.0016
;
International Tables for Crystallography
(Vol. C, Tables 4.2.6.8 and 6.1.1.4)
;
H H 0.0000 0.0000
;
International Tables for Crystallography
(Vol. C, Table 6.1.1.4)
;
N N 0.0061 0.0033
;
International Tables for Crystallography
(Vol. C, Tables 4.2.6.8 and 6.1.1.4)
;
O O 0.0106 0.0060
;
International Tables for Crystallography
(Vol. C, Tables 4.2.6.8 and 6.1.1.4)
;

loop_
_geom_angle_atom_site_label_1
_geom_angle_atom_site_label_2
_geom_angle_atom_site_label_3
_geom_angle
_geom_angle_publ_flag
C6 O1 C7 118.12(12) yes
C11 O2 C18 110.99(10) yes
C36 O11 C37 118.44(14) yes
C41 O12 C48 111.48(10) yes
C4 N1 C19 120.36(12) yes
C4 N1 C21 120.35(14) yes
C19 N1 C21 118.25(13) yes
C34 N11 C49 120.73(15) yes
C34 N11 C51 121.88(15) yes
C49 N11 C51 116.56(15) yes
C2 C1 C6 116.11(13) yes
C2 C1 C11 121.76(13) yes
C6 C1 C11 122.13(13) yes
C1 C2 C3 123.01(13) yes
C2 C3 C4 120.39(13) yes
N1 C4 C3 121.02(13) yes
N1 C4 C5 121.49(13) yes
C3 C4 C5 117.47(13) yes
C4 C5 C6 120.32(14) yes
O1 C6 C1 122.73(13) yes
O1 C6 C5 114.64(13) yes
C1 C6 C5 122.63(14) yes
O1 C7 C8 115.77(15) yes
O1 C7 C10 123.30(13) yes
C8 C7 C10 120.92(14) yes
C7 C8 C37 119.26(16) yes
C10 C9 C40 122.55(13) yes
C7 C10 C9 118.06(13) yes
C7 C10 C11 121.48(12) yes
C9 C10 C11 120.46(13) yes
O2 C11 C1 108.08(10) yes
O2 C11 C10 108.19(11) yes
O2 C11 C12 102.27(11) yes
C1 C11 C10 111.08(12) yes
C1 C11 C12 113.01(11) yes
C10 C11 C12 113.60(11) yes
C11 C12 C13 129.43(13) yes
C11 C12 C17 109.76(11) yes
C13 C12 C17 120.80(13) yes
C12 C13 C14 117.43(14) yes
C13 C14 C15 121.64(14) yes
C14 C15 C16 120.50(15) yes
C15 C16 C17 117.65(15) yes
C12 C17 C16 121.93(13) yes
C12 C17 C18 108.37(12) yes
C16 C17 C18 129.61(13) yes
O2 C18 O3 121.46(14) yes
O2 C18 C17 108.36(12) yes
O3 C18 C17 130.17(14) yes
N1 C19 C20 113.33(12) yes
N1 C21 C22 113.29(14) yes
C32 C31 C36 116.42(13) yes
C32 C31 C41 120.98(13) yes
C36 C31 C41 122.60(12) yes
C31 C32 C33 122.51(15) yes
C32 C33 C34 120.37(14) yes
N11 C34 C33 120.65(15) yes
N11 C34 C35 121.83(16) yes
C33 C34 C35 117.52(15) yes
C34 C35 C36 120.44(16) yes
O11 C36 C31 122.80(13) yes
O11 C36 C35 114.46(14) yes
C31 C36 C35 122.71(14) yes
O11 C37 C8 115.38(15) yes
O11 C37 C40 122.99(14) yes
C8 C37 C40 121.60(16) yes
C9 C40 C37 117.56(13) yes
C9 C40 C41 120.59(12) yes
C37 C40 C41 121.84(13) yes
O12 C41 C31 108.65(11) yes
O12 C41 C40 108.17(10) yes
O12 C41 C42 101.90(11) yes
C31 C41 C40 110.88(12) yes
C31 C41 C42 113.72(11) yes
C40 C41 C42 112.94(11) yes
C41 C42 C43 129.53(13) yes
C41 C42 C47 110.05(11) yes
C43 C42 C47 120.42(13) yes
C42 C43 C44 117.77(15) yes
C43 C44 C45 121.24(14) yes
C44 C45 C46 120.85(15) yes
C45 C46 C47 117.34(15) yes
C42 C47 C46 122.38(13) yes
C42 C47 C48 108.34(11) yes
C46 C47 C48 129.24(13) yes
O12 C48 O13 121.48(12) yes
O12 C48 C47 108.21(11) yes
O13 C48 C47 130.31(13) yes
N11 C49 C50 113.49(15) yes
N11 C51 C52 114.7(2) yes

loop_
_geom_bond_atom_site_label_1
_geom_bond_atom_site_label_2
_geom_bond_distance
_geom_bond_publ_flag
O1 C6 1.3816(19) yes
O1 C7 1.3717(19) yes
O2 C11 1.4961(17) yes
O2 C18 1.3641(18) yes
O3 C18 1.2036(19) yes
O11 C36 1.3875(19) yes
O11 C37 1.372(2) yes
O12 C41 1.4918(17) yes
O12 C48 1.3637(17) yes
O13 C48 1.2002(17) yes
N1 C4 1.3802(19) yes
N1 C19 1.465(2) yes
N1 C21 1.461(2) yes
N11 C34 1.379(2) yes
N11 C49 1.468(2) yes
N11 C51 1.452(3) yes
C1 C2 1.396(2) yes
C1 C6 1.392(2) yes
C1 C11 1.499(2) yes
C2 C3 1.375(2) yes
C3 C4 1.412(2) yes
C4 C5 1.406(2) yes
C5 C6 1.389(2) yes
C7 C8 1.390(2) yes
C7 C10 1.397(2) yes
C8 C37 1.383(2) yes
C9 C10 1.390(2) yes
C9 C40 1.388(2) yes
C10 C11 1.503(2) yes
C11 C12 1.5113(19) yes
C12 C13 1.3849(19) yes
C12 C17 1.379(2) yes
C13 C14 1.393(2) yes
C14 C15 1.391(3) yes
C15 C16 1.382(2) yes
C16 C17 1.390(2) yes
C17 C18 1.476(2) yes
C19 C20 1.517(2) yes
C21 C22 1.530(3) yes
C31 C32 1.403(2) yes
C31 C36 1.382(2) yes
C31 C41 1.501(2) yes
C32 C33 1.377(2) yes
C33 C34 1.417(3) yes
C34 C35 1.398(2) yes
C35 C36 1.392(2) yes
C37 C40 1.398(2) yes
C40 C41 1.509(2) yes
C41 C42 1.5146(19) yes
C42 C43 1.393(2) yes
C42 C47 1.377(2) yes
C43 C44 1.393(2) yes
C44 C45 1.398(3) yes
C45 C46 1.382(2) yes
C46 C47 1.394(2) yes
C47 C48 1.4751(19) yes
C49 C50 1.513(3) yes
C51 C52 1.514(4) yes

loop_
_platon_squeeze_void_nr
_platon_squeeze_void_average_x
_platon_squeeze_void_average_y
_platon_squeeze_void_average_z
_platon_squeeze_void_volume
_platon_squeeze_void_count_electrons
_platon_squeeze_void_content
1 -0.032 0.000 0.000 688 31 ' '
2 0.014 0.500 0.500 688 31 ' '
